data_7008202
loop_
_publ_author_name
'Han, Jaehong'
'Coucouvanis, Dimitri'

_publ_section_title
;
 Synthesis and structure of the organometallic MFe2(mu3-S)2 clusters (M
 = Mo or Fe).
;
_journal_issue 7
_journal_name_full 'Dalton transactions (Cambridge, England : 2003)'
_journal_page_first 1234
_journal_page_last 1240
_journal_paper_doi 10.1039/b419051c
_journal_year 2005
_chemical_formula_sum 'C41 H63 Cl8 Fe2 Mo O7 P4 S2'
_chemical_formula_weight 1347.15
_chemical_name_common (Cl4-cat)2MoFe2S2(depe)2(CO)2
_chemical_name_systematic
;
(Cl4-cat)2MoFe2S2(depe)2(CO)2
;
_space_group_IT_number 14
_symmetry_cell_setting monoclinic
_symmetry_space_group_name_Hall '-P 2ybc'
_symmetry_space_group_name_H-M 'P 1 21/c 1'
_atom_sites_solution_hydrogens geom
_atom_sites_solution_primary direct
_atom_sites_solution_secondary difmap
_audit_creation_method SHELXL-97
_cell_angle_alpha 90.00
_cell_angle_beta 106.3570(10)
_cell_angle_gamma 90.00
_cell_formula_units_Z 4
_cell_length_a 12.4024(3)
_cell_length_b 19.8815(5)
_cell_length_c 22.3725(7)
_cell_measurement_temperature 178(2)
_cell_volume 5293.3(2)
_computing_structure_refinement 'SHELXL-97 (Sheldrick, 1997)'
_computing_structure_solution 'SHELXS-97 (Sheldrick, 1990)'
_diffrn_ambient_temperature 178(2)
_diffrn_measured_fraction_theta_full 0.991
_diffrn_measured_fraction_theta_max 0.991
_diffrn_measurement_device_type 'SMART CCD'
_diffrn_radiation_monochromator graphite
_diffrn_radiation_source 'fine-focus sealed tube'
_diffrn_radiation_type MoK\a
_diffrn_radiation_wavelength 0.71073
_diffrn_reflns_av_R_equivalents 0.0510
_diffrn_reflns_av_sigmaI/netI 0.0423
_diffrn_reflns_limit_h_max 15
_diffrn_reflns_limit_h_min -15
_diffrn_reflns_limit_k_max 24
_diffrn_reflns_limit_k_min -24
_diffrn_reflns_limit_l_max 27
_diffrn_reflns_limit_l_min -27
_diffrn_reflns_number 47262
_diffrn_reflns_theta_full 26.44
_diffrn_reflns_theta_max 26.44
_diffrn_reflns_theta_min 2.26
_exptl_absorpt_coefficient_mu 1.424
_exptl_crystal_colour black
_exptl_crystal_density_diffrn 1.690
_exptl_crystal_density_method 'not measured'
_exptl_crystal_description rhombic
_exptl_crystal_F_000 2748
_exptl_crystal_size_max 0.22
_exptl_crystal_size_mid 0.18
_exptl_crystal_size_min 0.16
_refine_diff_density_max 1.409
_refine_diff_density_min -2.286
_refine_diff_density_rms 0.123
_refine_ls_extinction_method none
_refine_ls_goodness_of_fit_ref 1.056
_refine_ls_hydrogen_treatment mixed
_refine_ls_matrix_type full
_refine_ls_number_parameters 574
_refine_ls_number_reflns 10827
_refine_ls_number_restraints 15
_refine_ls_restrained_S_all 1.061
_refine_ls_R_factor_all 0.0831
_refine_ls_R_factor_gt 0.0621
_refine_ls_shift/su_max 0.019
_refine_ls_shift/su_mean 0.000
_refine_ls_structure_factor_coef Fsqd
_refine_ls_weighting_details 'calc w=1/[\s^2^(Fo^2^)+(0.0633P)^2^+28.9046P] where P=(Fo^2^+2Fc^2^)/3'
_refine_ls_weighting_scheme calc
_refine_ls_wR_factor_gt 0.1501
_refine_ls_wR_factor_ref 0.1626
_reflns_number_gt 8492
_reflns_number_total 10827
_reflns_threshold_expression >2sigma(I)
_cod_data_source_file b419051c.txt
_cod_data_source_block compoundIV
_cod_depositor_comments
;
The following automatic conversions were performed:
'_symmetry_cell_setting' value 'Monoclinic' changed to 'monoclinic'
according to '/home/saulius/struct/CIF-dictionaries/cif_core.dic'
dictionary named 'cif_core.dic' version 2.4.1 from 2010-06-29.

Automatic conversion script
Id: cif_fix_enum 1527 2010-12-29 10:47:43Z saulius 
;
_cod_original_sg_symbol_H-M P2(1)/c
_cod_database_code 7008202

loop_
_symmetry_equiv_pos_as_xyz
'x, y, z'
'-x, y+1/2, -z+1/2'
'-x, -y, -z'
'x, -y-1/2, z-1/2'

loop_
_atom_site_label
_atom_site_type_symbol
_atom_site_fract_x
_atom_site_fract_y
_atom_site_fract_z
_atom_site_U_iso_or_equiv
_atom_site_adp_type
_atom_site_occupancy
_atom_site_symmetry_multiplicity
_atom_site_calc_flag
_atom_site_refinement_flags
_atom_site_disorder_assembly
_atom_site_disorder_group
Mo1 Mo 0.09990(4) 0.54253(2) 0.31012(2) 0.02447(12) Uani 1 1 d . . .
Fe1 Fe 0.06271(7) 0.39667(4) 0.28892(3) 0.02910(19) Uani 1 1 d . . .
Fe2 Fe 0.23236(7) 0.44030(4) 0.37943(3) 0.02796(18) Uani 1 1 d . . .
Cl1 Cl -0.01471(18) 0.61237(10) 0.08429(7) 0.0587(5) Uani 1 1 d . . .
Cl2 Cl -0.27370(19) 0.64456(10) 0.03539(9) 0.0713(6) Uani 1 1 d . . .
Cl3 Cl -0.42270(16) 0.63666(11) 0.12601(12) 0.0783(7) Uani 1 1 d . . .
Cl4 Cl -0.31331(14) 0.59965(10) 0.26732(10) 0.0595(5) Uani 1 1 d . . .
Cl5 Cl 0.44180(16) 0.68374(11) 0.31556(11) 0.0726(6) Uani 1 1 d . . .
Cl6 Cl 0.48157(19) 0.79700(10) 0.41968(14) 0.0983(10) Uani 1 1 d . . .
Cl7 Cl 0.3295(2) 0.80063(11) 0.50989(13) 0.1002(10) Uani 1 1 d . . .
Cl8 Cl 0.1376(2) 0.69336(12) 0.49545(10) 0.0785(7) Uani 1 1 d . . .
S1 S 0.20357(12) 0.45831(7) 0.27826(6) 0.0298(3) Uani 1 1 d . . .
S2 S 0.05161(11) 0.45696(7) 0.36983(6) 0.0279(3) Uani 1 1 d . . .
P1 P -0.11507(16) 0.36458(10) 0.27505(9) 0.0505(5) Uani 1 1 d . . .
P2 P 0.02657(18) 0.37068(8) 0.18762(7) 0.0475(5) Uani 1 1 d . . .
P3 P 0.38445(14) 0.37950(10) 0.37757(9) 0.0467(4) Uani 1 1 d . . .
P4 P 0.24551(14) 0.38874(8) 0.47017(7) 0.0368(4) Uani 1 1 d . . .
O1 O 0.0548(3) 0.57277(19) 0.22026(17) 0.0319(8) Uani 1 1 d . . .
O2 O -0.0657(3) 0.5680(2) 0.29346(17) 0.0325(8) Uani 1 1 d . . .
O3 O 0.2397(3) 0.5988(2) 0.31199(18) 0.0349(9) Uani 1 1 d . . .
O4 O 0.1171(3) 0.6023(2) 0.38620(18) 0.0356(9) Uani 1 1 d . . .
O5 O 0.1449(5) 0.2639(2) 0.3334(2) 0.0547(13) Uani 1 1 d . . .
O6 O 0.3755(4) 0.5447(2) 0.4505(2) 0.0462(11) Uani 1 1 d . . .
C1 C 0.1139(6) 0.3166(3) 0.3156(3) 0.0392(14) Uani 1 1 d . . .
C2 C 0.3172(5) 0.5041(3) 0.4214(3) 0.0368(13) Uani 1 1 d . . .
C3 C -0.0532(5) 0.5891(3) 0.1953(3) 0.0328(12) Uani 1 1 d . . .
C4 C -0.1004(5) 0.6072(3) 0.1332(3) 0.0398(14) Uani 1 1 d . . .
C5 C -0.2144(6) 0.6222(3) 0.1123(3) 0.0498(18) Uani 1 1 d . . .
C6 C -0.2807(5) 0.6193(3) 0.1529(3) 0.0489(17) Uani 1 1 d . . .
C7 C -0.2330(5) 0.6028(3) 0.2150(3) 0.0413(15) Uani 1 1 d . . .
C8 C -0.1191(5) 0.5861(3) 0.2357(3) 0.0337(12) Uani 1 1 d . . .
C9 C 0.2676(5) 0.6451(3) 0.3566(3) 0.0398(14) Uani 1 1 d . . .
C10 C 0.3577(6) 0.6894(3) 0.3652(4) 0.0527(19) Uani 1 1 d . . .
C11 C 0.3766(6) 0.7380(3) 0.4128(4) 0.063(3) Uani 1 1 d . . .
C12 C 0.3095(7) 0.7395(3) 0.4524(4) 0.065(3) Uani 1 1 d . . .
C13 C 0.2213(6) 0.6930(3) 0.4461(3) 0.0537(19) Uani 1 1 d . . .
C14 C 0.1985(5) 0.6467(3) 0.3972(3) 0.0402(15) Uani 1 1 d . . .
C15 C -0.1154(9) 0.3281(5) 0.1612(4) 0.087(3) Uani 1 1 d . . .
H15A H -0.1718 0.3606 0.1375 0.105 Uiso 1 1 calc R . .
H15B H -0.1115 0.2903 0.1330 0.105 Uiso 1 1 calc R . .
C16 C -0.1509(8) 0.3026(4) 0.2137(4) 0.073(3) Uani 1 1 d . . .
H16A H -0.1124 0.2596 0.2285 0.087 Uiso 1 1 calc R . .
H16B H -0.2330 0.2945 0.2010 0.087 Uiso 1 1 calc R . .
C17 C -0.2198(6) 0.4326(4) 0.2488(4) 0.065(2) Uani 1 1 d . . .
H17A H -0.2153 0.4621 0.2851 0.078 Uiso 1 1 calc R . .
H17B H -0.1957 0.4599 0.2178 0.078 Uiso 1 1 calc R . .
C18 C -0.3399(7) 0.4154(6) 0.2209(5) 0.087(3) Uani 1 1 d . . .
H18A H -0.3839 0.4568 0.2102 0.105 Uiso 1 1 calc R . .
H18B H -0.3672 0.3895 0.2510 0.105 Uiso 1 1 calc R . .
H18C H -0.3479 0.3885 0.1832 0.105 Uiso 1 1 calc R . .
C19 C 0.1272(11) 0.3172(5) 0.1649(4) 0.102(4) Uani 1 1 d . . .
H19A H 0.1145 0.3209 0.1193 0.122 Uiso 1 1 calc R . .
H19B H 0.2039 0.3339 0.1853 0.122 Uiso 1 1 calc R . .
C20 C 0.1206(18) 0.2428(6) 0.1817(5) 0.202(11) Uani 1 1 d . . .
H20A H 0.1781 0.2173 0.1689 0.242 Uiso 1 1 calc R . .
H20B H 0.0461 0.2251 0.1601 0.242 Uiso 1 1 calc R . .
H20C H 0.1336 0.2384 0.2268 0.242 Uiso 1 1 calc R . .
C21 C 0.0065(7) 0.4401(3) 0.1328(3) 0.0501(17) Uani 1 1 d . . .
H21A H -0.0514 0.4704 0.1407 0.060 Uiso 1 1 calc R . .
H21B H 0.0776 0.4658 0.1418 0.060 Uiso 1 1 calc R . .
C22 C -0.0286(9) 0.4215(4) 0.0637(3) 0.070(2) Uani 1 1 d . . .
H22A H -0.0369 0.4625 0.0385 0.084 Uiso 1 1 calc R . .
H22B H -0.1004 0.3973 0.0536 0.084 Uiso 1 1 calc R . .
H22C H 0.0290 0.3926 0.0547 0.084 Uiso 1 1 calc R . .
C23 C -0.1548(10) 0.3257(6) 0.3409(5) 0.096(4) Uani 1 1 d . . .
H23A H -0.1011 0.3420 0.3799 0.116 Uiso 1 1 calc R . .
H23B H -0.2297 0.3434 0.3403 0.116 Uiso 1 1 calc R . .
C24 C -0.1594(17) 0.2556(6) 0.3449(7) 0.169(8) Uani 1 1 d . . .
H24A H -0.1820 0.2431 0.3820 0.203 Uiso 1 1 calc R . .
H24B H -0.0851 0.2367 0.3478 0.203 Uiso 1 1 calc R . .
H24C H -0.2142 0.2380 0.3076 0.203 Uiso 1 1 calc R . .
C25 C 0.4174(7) 0.3192(5) 0.4427(5) 0.079(3) Uani 1 1 d . . .
H25A H 0.3733 0.2775 0.4304 0.095 Uiso 1 1 calc R . .
H25B H 0.4983 0.3075 0.4544 0.095 Uiso 1 1 calc R . .
C26 C 0.3884(6) 0.3515(5) 0.4966(4) 0.068(3) Uani 1 1 d . . .
H26A H 0.4439 0.3870 0.5147 0.081 Uiso 1 1 calc R . .
H26B H 0.3910 0.3175 0.5293 0.081 Uiso 1 1 calc R . .
C27 C 0.2490(9) 0.4421(5) 0.5363(3) 0.074(3) Uani 1 1 d . . .
H27A H 0.2625 0.4130 0.5736 0.089 Uiso 1 1 calc R . .
H27B H 0.3147 0.4724 0.5428 0.089 Uiso 1 1 calc R . .
C28 C 0.1498(10) 0.4840(7) 0.5337(4) 0.109(5) Uani 1 1 d . . .
H28A H 0.1635 0.5107 0.5720 0.131 Uiso 1 1 calc R . .
H28B H 0.0842 0.4551 0.5297 0.131 Uiso 1 1 calc R . .
H28C H 0.1357 0.5143 0.4977 0.131 Uiso 1 1 calc R . .
C29 C 0.5132(6) 0.4300(5) 0.3902(4) 0.061(2) Uani 1 1 d . . .
H29A H 0.5277 0.4534 0.4308 0.074 Uiso 1 1 calc R . .
H29B H 0.5774 0.3995 0.3926 0.074 Uiso 1 1 calc R . .
C30 C 0.5075(6) 0.4821(5) 0.3393(3) 0.063(2) Uani 1 1 d . . .
H30A H 0.5783 0.5071 0.3487 0.075 Uiso 1 1 calc R . .
H30B H 0.4454 0.5133 0.3374 0.075 Uiso 1 1 calc R . .
H30C H 0.4949 0.4593 0.2990 0.075 Uiso 1 1 calc R . .
C31 C 0.1517(6) 0.3195(4) 0.4712(3) 0.0495(17) Uani 1 1 d . . .
H31A H 0.0737 0.3354 0.4530 0.059 Uiso 1 1 calc R . .
H31B H 0.1660 0.2837 0.4436 0.059 Uiso 1 1 calc R . .
C32 C 0.1594(7) 0.2880(5) 0.5350(4) 0.073(3) Uani 1 1 d . . .
H32A H 0.1051 0.2511 0.5298 0.088 Uiso 1 1 calc R . .
H32B H 0.1426 0.3222 0.5626 0.088 Uiso 1 1 calc R . .
H32C H 0.2354 0.2705 0.5533 0.088 Uiso 1 1 calc R . .
C33 C 0.3831(7) 0.3272(5) 0.3095(5) 0.078(3) Uani 1 1 d . . .
H33A H 0.3228 0.2933 0.3042 0.094 Uiso 1 1 calc R . .
H33B H 0.3635 0.3563 0.2720 0.094 Uiso 1 1 calc R . .
C34 C 0.4933(9) 0.2905(5) 0.3121(6) 0.096(4) Uani 1 1 d . . .
H34A H 0.4839 0.2642 0.2739 0.115 Uiso 1 1 calc R . .
H34B H 0.5128 0.2602 0.3482 0.115 Uiso 1 1 calc R . .
H34C H 0.5536 0.3234 0.3160 0.115 Uiso 1 1 calc R . .
C35 C 0.3502(8) 0.9741(3) 0.4332(4) 0.070(2) Uani 1 1 d D . .
H35A H 0.3097 1.0036 0.4553 0.084 Uiso 1 1 calc R . .
H35B H 0.3576 1.0012 0.3974 0.084 Uiso 1 1 calc R . .
C36 C 0.4683(9) 0.9744(5) 0.4761(6) 0.122(5) Uani 1 1 d D . .
H36A H 0.5165 0.9681 0.4480 0.147 Uiso 1 1 calc R . .
H36B H 0.4739 0.9320 0.4999 0.147 Uiso 1 1 calc R . .
C37 C 0.2640(12) 0.9247(8) 0.4033(8) 0.159 Uiso 1 1 d D . .
H37A H 0.2033 0.9472 0.3720 0.147 Uiso 1 1 calc R . .
H37B H 0.2336 0.9038 0.4348 0.147 Uiso 1 1 calc R . .
H37C H 0.2975 0.8899 0.3830 0.147 Uiso 1 1 calc R . .
O7 O 0.6487(7) -0.0271(5) 0.3406(4) 0.116(3) Uani 1 1 d D . .
C38 C 0.656(2) -0.0268(12) 0.4061(8) 0.44(3) Uani 1 1 d D . .
H38A H 0.6868 -0.0699 0.4260 0.527 Uiso 1 1 calc R . .
H38B H 0.5821 -0.0186 0.4130 0.527 Uiso 1 1 calc R . .
C39 C 0.738(2) 0.0318(13) 0.4319(8) 0.44(3) Uani 1 1 d D . .
H39A H 0.7302 0.0469 0.4726 0.527 Uiso 1 1 calc R . .
H39B H 0.8167 0.0172 0.4377 0.527 Uiso 1 1 calc R . .
C40 C 0.7082(8) 0.0897(8) 0.3842(7) 0.167(8) Uani 1 1 d D . .
H40A H 0.7755 0.1150 0.3816 0.200 Uiso 1 1 calc R . .
H40B H 0.6524 0.1210 0.3929 0.200 Uiso 1 1 calc R . .
C41 C 0.6559(14) 0.0451(7) 0.3231(6) 0.175(9) Uani 1 1 d D . .
H41A H 0.5799 0.0619 0.3012 0.211 Uiso 1 1 calc R . .
H41B H 0.7035 0.0490 0.2945 0.211 Uiso 1 1 calc R . .

loop_
_atom_site_aniso_label
_atom_site_aniso_U_11
_atom_site_aniso_U_22
_atom_site_aniso_U_33
_atom_site_aniso_U_23
_atom_site_aniso_U_13
_atom_site_aniso_U_12
Mo1 0.0247(2) 0.0271(2) 0.0193(2) -0.00132(17) 0.00250(16) -0.00142(18)
Fe1 0.0388(4) 0.0269(4) 0.0201(4) -0.0027(3) 0.0058(3) -0.0043(3)
Fe2 0.0296(4) 0.0308(4) 0.0216(4) 0.0018(3) 0.0040(3) 0.0015(3)
Cl1 0.0764(12) 0.0676(12) 0.0284(8) 0.0120(8) 0.0087(8) 0.0028(10)
Cl2 0.0786(14) 0.0595(11) 0.0467(10) 0.0105(8) -0.0297(9) 0.0011(10)
Cl3 0.0357(9) 0.0705(13) 0.1037(17) 0.0099(12) -0.0213(10) 0.0085(9)
Cl4 0.0311(8) 0.0646(11) 0.0831(13) 0.0044(10) 0.0164(8) 0.0058(8)
Cl5 0.0473(10) 0.0752(13) 0.0835(14) 0.0338(11) -0.0009(9) -0.0256(9)
Cl6 0.0658(13) 0.0403(10) 0.139(2) 0.0192(12) -0.0521(14) -0.0218(9)
Cl7 0.0916(16) 0.0503(11) 0.1077(19) -0.0418(12) -0.0552(14) 0.0190(11)
Cl8 0.0804(14) 0.0857(15) 0.0553(12) -0.0410(11) -0.0038(10) 0.0192(12)
S1 0.0341(7) 0.0336(7) 0.0234(6) 0.0011(5) 0.0110(5) 0.0019(6)
S2 0.0299(7) 0.0331(7) 0.0209(6) -0.0016(5) 0.0077(5) -0.0016(5)
P1 0.0514(11) 0.0519(10) 0.0437(10) -0.0081(8) 0.0059(8) -0.0259(9)
P2 0.0840(13) 0.0335(8) 0.0219(7) -0.0057(6) 0.0100(8) -0.0082(8)
P3 0.0342(9) 0.0536(10) 0.0536(10) 0.0164(8) 0.0144(8) 0.0121(8)
P4 0.0440(9) 0.0406(8) 0.0223(7) 0.0049(6) 0.0036(6) 0.0016(7)
O1 0.032(2) 0.036(2) 0.0256(19) 0.0038(16) 0.0046(16) 0.0006(17)
O2 0.0261(19) 0.038(2) 0.031(2) 0.0012(17) 0.0039(16) 0.0000(16)
O3 0.033(2) 0.035(2) 0.032(2) 0.0048(17) 0.0010(17) -0.0081(17)
O4 0.034(2) 0.038(2) 0.030(2) -0.0093(17) -0.0004(17) 0.0030(17)
O5 0.083(4) 0.032(2) 0.046(3) 0.007(2) 0.012(3) 0.009(2)
O6 0.045(3) 0.041(2) 0.038(2) 0.0039(19) -0.011(2) -0.009(2)
C1 0.058(4) 0.032(3) 0.027(3) -0.002(2) 0.012(3) -0.001(3)
C2 0.035(3) 0.036(3) 0.032(3) 0.013(2) -0.003(2) 0.002(3)
C3 0.036(3) 0.027(3) 0.029(3) 0.001(2) -0.002(2) -0.003(2)
C4 0.045(4) 0.035(3) 0.031(3) 0.000(2) -0.003(3) -0.002(3)
C5 0.054(4) 0.032(3) 0.042(4) 0.002(3) -0.022(3) -0.007(3)
C6 0.035(3) 0.039(4) 0.058(4) 0.001(3) -0.012(3) -0.003(3)
C7 0.028(3) 0.032(3) 0.058(4) 0.002(3) 0.001(3) -0.003(2)
C8 0.030(3) 0.028(3) 0.037(3) 0.000(2) 0.001(2) -0.001(2)
C9 0.035(3) 0.030(3) 0.041(3) 0.006(2) -0.012(3) 0.000(2)
C10 0.040(4) 0.035(3) 0.065(5) 0.019(3) -0.016(3) -0.006(3)
C11 0.042(4) 0.024(3) 0.089(6) 0.010(3) -0.037(4) -0.002(3)
C12 0.052(5) 0.033(4) 0.074(5) -0.015(3) -0.040(4) 0.011(3)
C13 0.054(4) 0.042(4) 0.045(4) -0.015(3) -0.018(3) 0.014(3)
C14 0.039(3) 0.030(3) 0.037(3) -0.002(2) -0.013(3) 0.010(3)
C15 0.125(9) 0.076(6) 0.046(5) -0.015(4) 0.000(5) -0.052(6)
C16 0.078(6) 0.060(5) 0.072(6) -0.029(4) 0.008(5) -0.030(4)
C17 0.046(4) 0.072(5) 0.075(6) -0.015(4) 0.012(4) -0.004(4)
C18 0.054(5) 0.093(7) 0.106(8) -0.012(6) 0.009(5) -0.002(5)
C19 0.175(11) 0.091(7) 0.033(4) -0.010(4) 0.020(5) 0.078(7)
C20 0.45(3) 0.099(9) 0.050(6) 0.009(6) 0.056(11) 0.141(15)
C21 0.073(5) 0.047(4) 0.025(3) -0.001(3) 0.006(3) 0.003(3)
C22 0.119(7) 0.063(5) 0.021(3) 0.002(3) 0.008(4) 0.004(5)
C23 0.111(8) 0.112(8) 0.071(6) 0.004(6) 0.033(6) -0.069(7)
C24 0.34(3) 0.075(8) 0.143(13) 0.041(8) 0.149(16) 0.026(12)
C25 0.053(5) 0.091(7) 0.101(7) 0.059(6) 0.036(5) 0.039(5)
C26 0.042(4) 0.091(6) 0.059(5) 0.049(5) -0.005(3) 0.005(4)
C27 0.113(8) 0.077(6) 0.028(4) 0.001(4) 0.014(4) 0.000(5)
C28 0.133(10) 0.156(11) 0.040(5) -0.008(6) 0.028(5) 0.078(9)
C29 0.036(4) 0.098(6) 0.051(4) 0.017(4) 0.012(3) -0.006(4)
C30 0.050(4) 0.096(6) 0.042(4) 0.013(4) 0.015(3) -0.021(4)
C31 0.045(4) 0.065(5) 0.034(3) 0.017(3) 0.003(3) -0.010(3)
C32 0.063(5) 0.101(7) 0.049(5) 0.035(5) 0.008(4) -0.012(5)
C33 0.064(5) 0.074(6) 0.107(7) -0.014(5) 0.042(5) 0.020(4)
C34 0.093(7) 0.079(7) 0.148(10) 0.006(7) 0.085(8) 0.028(6)
C35 0.103(7) 0.025(3) 0.075(6) 0.009(3) 0.014(5) 0.009(4)
C36 0.114(10) 0.057(6) 0.160(13) -0.001(7) -0.021(9) 0.005(6)
O7 0.112(6) 0.141(8) 0.121(7) 0.006(6) 0.077(6) -0.003(6)
C38 0.16(2) 0.75(8) 0.41(4) 0.23(4) 0.08(3) -0.03(3)
C39 0.16(2) 0.75(8) 0.41(4) 0.23(4) 0.08(3) -0.03(3)
C40 0.024(4) 0.36(3) 0.128(11) -0.078(14) 0.036(6) -0.024(9)
C41 0.225(19) 0.22(2) 0.110(11) 0.040(12) 0.102(13) 0.147(16)

loop_
_atom_type_symbol
_atom_type_description
_atom_type_scat_dispersion_real
_atom_type_scat_dispersion_imag
_atom_type_scat_source
C C 0.0033 0.0016 'International Tables Vol C Tables 4.2.6.8 and 6.1.1.4'
H H 0.0000 0.0000 'International Tables Vol C Tables 4.2.6.8 and 6.1.1.4'
O O 0.0106 0.0060 'International Tables Vol C Tables 4.2.6.8 and 6.1.1.4'
P P 0.1023 0.0942 'International Tables Vol C Tables 4.2.6.8 and 6.1.1.4'
S S 0.1246 0.1234 'International Tables Vol C Tables 4.2.6.8 and 6.1.1.4'
Cl Cl 0.1484 0.1585 'International Tables Vol C Tables 4.2.6.8 and 6.1.1.4'
Fe Fe 0.3463 0.8444 'International Tables Vol C Tables 4.2.6.8 and 6.1.1.4'
Mo Mo -1.6832 0.6857 'International Tables Vol C Tables 4.2.6.8 and 6.1.1.4'

loop_
_geom_angle_atom_site_label_1
_geom_angle_atom_site_label_2
_geom_angle_atom_site_label_3
_geom_angle
_geom_angle_site_symmetry_1
_geom_angle_site_symmetry_3
_geom_angle_publ_flag
O1 Mo1 O4 126.30(16) . . ?
O1 Mo1 O2 76.25(15) . . ?
O4 Mo1 O2 82.63(15) . . ?
O1 Mo1 O3 81.60(15) . . ?
O4 Mo1 O3 77.04(17) . . ?
O2 Mo1 O3 131.89(16) . . ?
O1 Mo1 S1 86.09(12) . . ?
O4 Mo1 S1 137.25(11) . . ?
O2 Mo1 S1 136.96(12) . . ?
O3 Mo1 S1 82.12(12) . . ?
O1 Mo1 S2 137.71(12) . . ?
O4 Mo1 S2 86.04(12) . . ?
O2 Mo1 S2 83.03(11) . . ?
O3 Mo1 S2 137.21(11) . . ?
S1 Mo1 S2 84.54(5) . . ?
O1 Mo1 Fe2 136.37(11) . . ?
O4 Mo1 Fe2 93.09(11) . . ?
O2 Mo1 Fe2 133.22(11) . . ?
O3 Mo1 Fe2 91.37(11) . . ?
S1 Mo1 Fe2 50.28(4) . . ?
S2 Mo1 Fe2 50.19(4) . . ?
O1 Mo1 Fe1 98.36(11) . . ?
O4 Mo1 Fe1 133.00(12) . . ?
O2 Mo1 Fe1 96.33(11) . . ?
O3 Mo1 Fe1 129.11(12) . . ?
S1 Mo1 Fe1 47.41(4) . . ?
S2 Mo1 Fe1 47.56(4) . . ?
Fe2 Mo1 Fe1 54.23(2) . . ?
C1 Fe1 S1 108.7(2) . . ?
C1 Fe1 S2 108.25(19) . . ?
S1 Fe1 S2 91.21(6) . . ?
C1 Fe1 P1 92.1(2) . . ?
S1 Fe1 P1 158.02(7) . . ?
S2 Fe1 P1 88.97(7) . . ?
C1 Fe1 P2 94.91(19) . . ?
S1 Fe1 P2 87.57(7) . . ?
S2 Fe1 P2 155.88(7) . . ?
P1 Fe1 P2 83.41(8) . . ?
C1 Fe1 Fe2 84.4(2) . . ?
S1 Fe1 Fe2 53.91(4) . . ?
S2 Fe1 Fe2 53.78(4) . . ?
P1 Fe1 Fe2 138.44(6) . . ?
P2 Fe1 Fe2 138.13(7) . . ?
C1 Fe1 Mo1 144.2(2) . . ?
S1 Fe1 Mo1 51.53(4) . . ?
S2 Fe1 Mo1 51.55(4) . . ?
P1 Fe1 Mo1 113.99(6) . . ?
P2 Fe1 Mo1 111.47(5) . . ?
Fe2 Fe1 Mo1 59.75(2) . . ?
C2 Fe2 S2 112.6(2) . . ?
C2 Fe2 S1 109.31(19) . . ?
S2 Fe2 S1 90.53(6) . . ?
C2 Fe2 P4 88.08(19) . . ?
S2 Fe2 P4 88.26(6) . . ?
S1 Fe2 P4 161.54(7) . . ?
C2 Fe2 P3 91.1(2) . . ?
S2 Fe2 P3 155.34(7) . . ?
S1 Fe2 P3 87.87(6) . . ?
P4 Fe2 P3 85.60(7) . . ?
C2 Fe2 Fe1 152.52(18) . . ?
S2 Fe2 Fe1 53.48(4) . . ?
S1 Fe2 Fe1 53.29(4) . . ?
P4 Fe2 Fe1 112.73(5) . . ?
P3 Fe2 Fe1 107.60(6) . . ?
C2 Fe2 Mo1 86.59(18) . . ?
S2 Fe2 Mo1 54.31(4) . . ?
S1 Fe2 Mo1 54.25(4) . . ?
P4 Fe2 Mo1 135.89(6) . . ?
P3 Fe2 Mo1 138.22(6) . . ?
Fe1 Fe2 Mo1 66.02(3) . . ?
Fe1 S1 Fe2 72.80(5) . . ?
Fe1 S1 Mo1 81.06(5) . . ?
Fe2 S1 Mo1 75.48(5) . . ?
Fe1 S2 Fe2 72.74(5) . . ?
Fe1 S2 Mo1 80.90(5) . . ?
Fe2 S2 Mo1 75.50(5) . . ?
C16 P1 C23 104.9(5) . . ?
C16 P1 C17 104.9(4) . . ?
C23 P1 C17 103.8(5) . . ?
C16 P1 Fe1 108.8(3) . . ?
C23 P1 Fe1 118.9(4) . . ?
C17 P1 Fe1 114.4(3) . . ?
C21 P2 C19 103.3(4) . . ?
C21 P2 C15 101.0(4) . . ?
C19 P2 C15 107.6(5) . . ?
C21 P2 Fe1 117.2(2) . . ?
C19 P2 Fe1 117.4(3) . . ?
C15 P2 Fe1 108.8(3) . . ?
C29 P3 C33 103.9(4) . . ?
C29 P3 C25 104.1(4) . . ?
C33 P3 C25 103.7(5) . . ?
C29 P3 Fe2 113.6(3) . . ?
C33 P3 Fe2 120.4(3) . . ?
C25 P3 Fe2 109.6(3) . . ?
C31 P4 C27 107.6(4) . . ?
C31 P4 C26 104.6(4) . . ?
C27 P4 C26 99.9(4) . . ?
C31 P4 Fe2 118.6(2) . . ?
C27 P4 Fe2 116.8(3) . . ?
C26 P4 Fe2 106.9(2) . . ?
C3 O1 Mo1 116.8(3) . . ?
C8 O2 Mo1 116.5(4) . . ?
C9 O3 Mo1 115.6(4) . . ?
C14 O4 Mo1 116.3(4) . . ?
O5 C1 Fe1 178.4(6) . . ?
O6 C2 Fe2 177.6(5) . . ?
O1 C3 C8 115.2(5) . . ?
O1 C3 C4 124.6(6) . . ?
C8 C3 C4 120.3(6) . . ?
C5 C4 C3 119.4(6) . . ?
C5 C4 Cl1 121.5(5) . . ?
C3 C4 Cl1 119.1(5) . . ?
C6 C5 C4 120.4(6) . . ?
C6 C5 Cl2 119.8(5) . . ?
C4 C5 Cl2 119.8(6) . . ?
C7 C6 C5 120.0(6) . . ?
C7 C6 Cl3 120.1(6) . . ?
C5 C6 Cl3 119.9(5) . . ?
C6 C7 C8 119.7(6) . . ?
C6 C7 Cl4 121.3(5) . . ?
C8 C7 Cl4 119.0(5) . . ?
O2 C8 C3 115.1(5) . . ?
O2 C8 C7 124.7(6) . . ?
C3 C8 C7 120.2(6) . . ?
O3 C9 C10 124.8(7) . . ?
O3 C9 C14 114.9(5) . . ?
C10 C9 C14 120.4(6) . . ?
C9 C10 C11 119.7(8) . . ?
C9 C10 Cl5 118.4(6) . . ?
C11 C10 Cl5 121.9(6) . . ?
C12 C11 C10 119.9(7) . . ?
C12 C11 Cl6 120.4(6) . . ?
C10 C11 Cl6 119.7(8) . . ?
C11 C12 C13 121.0(7) . . ?
C11 C12 Cl7 120.4(6) . . ?
C13 C12 Cl7 118.6(8) . . ?
C14 C13 C12 119.4(8) . . ?
C14 C13 Cl8 118.8(6) . . ?
C12 C13 Cl8 121.7(6) . . ?
O4 C14 C13 124.5(7) . . ?
O4 C14 C9 116.0(5) . . ?
C13 C14 C9 119.5(6) . . ?
C16 C15 P2 111.6(6) . . ?
C15 C16 P1 108.1(6) . . ?
C18 C17 P1 119.7(7) . . ?
C20 C19 P2 114.1(10) . . ?
C22 C21 P2 116.4(5) . . ?
C24 C23 P1 119.5(9) . . ?
C26 C25 P3 108.0(6) . . ?
C25 C26 P4 109.8(5) . . ?
C28 C27 P4 118.1(7) . . ?
C30 C29 P3 113.5(5) . . ?
C32 C31 P4 116.8(5) . . ?
C34 C33 P3 115.9(8) . . ?
C37 C35 C36 138.1(9) . . ?
C35 C36 C36 131.8(12) . 3_676 ?
C38 O7 C41 105.6(10) . . ?
O7 C38 C39 103.4(11) . . ?
C40 C39 C38 107.5(11) . . ?
C39 C40 C41 97.9(9) . . ?
O7 C41 C40 110.3(8) . . ?

loop_
_geom_bond_atom_site_label_1
_geom_bond_atom_site_label_2
_geom_bond_distance
_geom_bond_site_symmetry_2
_geom_bond_publ_flag
Mo1 O1 2.021(4) . ?
Mo1 O4 2.038(4) . ?
Mo1 O2 2.044(4) . ?
Mo1 O3 2.053(4) . ?
Mo1 S1 2.3411(14) . ?
Mo1 S2 2.3426(14) . ?
Mo1 Fe2 2.7927(9) . ?
Mo1 Fe1 2.9537(9) . ?
Fe1 C1 1.754(6) . ?
Fe1 S1 2.2013(16) . ?
Fe1 S2 2.2075(15) . ?
Fe1 P1 2.231(2) . ?
Fe1 P2 2.2432(17) . ?
Fe1 Fe2 2.6230(11) . ?
Fe2 C2 1.744(6) . ?
Fe2 S2 2.2158(15) . ?
Fe2 S1 2.2189(15) . ?
Fe2 P4 2.2387(16) . ?
Fe2 P3 2.2506(18) . ?
Cl1 C4 1.729(7) . ?
Cl2 C5 1.729(6) . ?
Cl3 C6 1.728(7) . ?
Cl4 C7 1.739(7) . ?
Cl5 C10 1.728(9) . ?
Cl6 C11 1.726(7) . ?
Cl7 C12 1.736(8) . ?
Cl8 C13 1.715(9) . ?
P1 C16 1.804(8) . ?
P1 C23 1.850(9) . ?
P1 C17 1.853(9) . ?
P2 C21 1.815(7) . ?
P2 C19 1.818(9) . ?
P2 C15 1.893(9) . ?
P3 C29 1.840(8) . ?
P3 C33 1.841(9) . ?
P3 C25 1.842(8) . ?
P4 C31 1.806(7) . ?
P4 C27 1.812(8) . ?
P4 C26 1.857(7) . ?
O1 C3 1.338(7) . ?
O2 C8 1.326(7) . ?
O3 C9 1.331(7) . ?
O4 C14 1.310(7) . ?
O5 C1 1.148(7) . ?
O6 C2 1.154(7) . ?
C3 C8 1.379(8) . ?
C3 C4 1.396(8) . ?
C4 C5 1.390(9) . ?
C5 C6 1.387(11) . ?
C6 C7 1.387(9) . ?
C7 C8 1.397(8) . ?
C9 C10 1.393(9) . ?
C9 C14 1.414(10) . ?
C10 C11 1.408(11) . ?
C11 C12 1.377(13) . ?
C12 C13 1.409(11) . ?
C13 C14 1.396(9) . ?
C15 C16 1.457(12) . ?
C17 C18 1.483(11) . ?
C19 C20 1.534(17) . ?
C21 C22 1.530(9) . ?
C23 C24 1.398(15) . ?
C25 C26 1.497(13) . ?
C27 C28 1.473(13) . ?
C29 C30 1.527(10) . ?
C31 C32 1.537(9) . ?
C33 C34 1.536(11) . ?
C35 C37 1.468(12) . ?
C35 C36 1.509(11) . ?
C36 C36 1.524(14) 3_676 ?
O7 C38 1.442(13) . ?
O7 C41 1.497(11) . ?
C38 C39 1.545(17) . ?
C39 C40 1.541(17) . ?
C40 C41 1.604(14) . ?
